data_4513881
loop_
_publ_author_name
'Sun, Jiaqiong'
'Zheng, Guangfan'
'Xiong, Tao'
'Zhang, Qiao'
'Zhao, Jinbo'
'Li, Yan'
'Zhang, Qian'

_publ_section_title
;
 Copper-Catalyzed Hydroxyl-Directed Aminoarylation of Alkynes
;
_journal_issue 6
_journal_name_full 'ACS Catalysis'
_journal_page_first 3674
_journal_paper_doi 10.1021/acscatal.6b00759
_journal_volume 6
_journal_year 2016
_chemical_formula_sum 'C27 H20 Br N O3 S'
_chemical_formula_weight 518.41
_chemical_name_systematic
;
 ?
;
_space_group_IT_number 14
_symmetry_cell_setting monoclinic
_symmetry_space_group_name_Hall '-P 2ybc'
_symmetry_space_group_name_H-M 'P 1 21/c 1'
_atom_sites_solution_hydrogens geom
_atom_sites_solution_primary direct
_atom_sites_solution_secondary difmap
_audit_creation_method SHELXL-97
_cell_angle_alpha 90.00
_cell_angle_beta 102.04
_cell_angle_gamma 90.00
_cell_formula_units_Z 4
_cell_length_a 12.857
_cell_length_b 15.123
_cell_length_c 12.073
_cell_measurement_reflns_used 2059
_cell_measurement_temperature 293(2)
_cell_measurement_theta_max 25.05
_cell_measurement_theta_min 1.68
_cell_volume 2295.793
_computing_cell_refinement 'Bruker XSCANS'
_computing_data_collection 'Bruker XSCANS'
_computing_data_reduction 'Bruker SHELXTL'
_computing_molecular_graphics 'Bruker SHELXTL'
_computing_publication_material 'Bruker SHELXTL'
_computing_structure_refinement 'SHELXL-97 (Sheldrick, 1997)'
_computing_structure_solution 'Bruker SHELXTL'
_diffrn_ambient_temperature 293(2)
_diffrn_measured_fraction_theta_full 0.997
_diffrn_measured_fraction_theta_max 0.997
_diffrn_measurement_device_type 'multiwire proportional'
_diffrn_measurement_method 'phi and omega scans'
_diffrn_radiation_monochromator graphite
_diffrn_radiation_source 'fine-focus sealed tube'
_diffrn_radiation_type MoK\a
_diffrn_radiation_wavelength 0.71073
_diffrn_reflns_av_R_equivalents 0.0561
_diffrn_reflns_av_sigmaI/netI 0.0639
_diffrn_reflns_limit_h_max 14
_diffrn_reflns_limit_h_min -15
_diffrn_reflns_limit_k_max 14
_diffrn_reflns_limit_k_min -17
_diffrn_reflns_limit_l_max 14
_diffrn_reflns_limit_l_min -14
_diffrn_reflns_number 12707
_diffrn_reflns_theta_full 25.07
_diffrn_reflns_theta_max 25.07
_diffrn_reflns_theta_min 1.62
_exptl_absorpt_coefficient_mu 1.912
_exptl_absorpt_correction_T_max 0.7625
_exptl_absorpt_correction_T_min 0.5626
_exptl_absorpt_correction_type multi-scan
_exptl_absorpt_process_details adabs(Sheldrick,1996)
_exptl_crystal_colour orange
_exptl_crystal_density_diffrn 1.500
_exptl_crystal_density_method 'not measured'
_exptl_crystal_description BLOCK
_exptl_crystal_F_000 1056
_exptl_crystal_size_max 0.34
_exptl_crystal_size_mid 0.30
_exptl_crystal_size_min 0.15
_refine_diff_density_max 0.540
_refine_diff_density_min -0.288
_refine_diff_density_rms 0.077
_refine_ls_extinction_method none
_refine_ls_goodness_of_fit_ref 1.007
_refine_ls_hydrogen_treatment mixed
_refine_ls_matrix_type full
_refine_ls_number_parameters 298
_refine_ls_number_reflns 4058
_refine_ls_number_restraints 0
_refine_ls_restrained_S_all 1.007
_refine_ls_R_factor_all 0.0805
_refine_ls_R_factor_gt 0.0490
_refine_ls_shift/su_max 0.000
_refine_ls_shift/su_mean 0.000
_refine_ls_structure_factor_coef Fsqd
_refine_ls_weighting_details 'calc w=1/[\s^2^(Fo^2^)+(0.0614P)^2^+0.0000P] where P=(Fo^2^+2Fc^2^)/3'
_refine_ls_weighting_scheme calc
_refine_ls_wR_factor_gt 0.1117
_refine_ls_wR_factor_ref 0.1268
_reflns_number_gt 2742
_reflns_number_total 4058
_reflns_threshold_expression >2\s(I)
_cod_data_source_file cs6b00759_si_002.cif
_cod_data_source_block p-br
_cod_depositor_comments 'Adding full bibliography for 4513881.cif.'
_cod_original_cell_volume 2295.8
_cod_original_sg_symbol_H-M P21/C
_cod_original_formula_sum 'C27 H20 Br0 Br N O3 S'
_cod_database_code 4513881

loop_
_symmetry_equiv_pos_as_xyz
'x, y, z'
'-x, y+1/2, -z+1/2'
'-x, -y, -z'
'x, -y-1/2, z-1/2'

loop_
_atom_site_label
_atom_site_type_symbol
_atom_site_fract_x
_atom_site_fract_y
_atom_site_fract_z
_atom_site_U_iso_or_equiv
_atom_site_adp_type
_atom_site_occupancy
_atom_site_symmetry_multiplicity
_atom_site_calc_flag
_atom_site_refinement_flags
C1 C 0.3208(3) -0.3831(3) 0.2050(3) 0.0283(9) Uani 1 1 d .
C2 C 0.3005(3) -0.0456(3) 0.2020(3) 0.0328(9) Uani 1 1 d .
H2 H 0.3357 -0.0900 0.2485 0.039 Uiso 1 1 calc R
C3 C 0.2497(3) -0.2358(2) 0.1364(3) 0.0264(9) Uani 1 1 d .
C4 C -0.0023(3) -0.3715(2) 0.2547(3) 0.0333(10) Uani 1 1 d .
H4 H 0.0243 -0.3574 0.3303 0.040 Uiso 1 1 calc R
C5 C 0.2419(3) -0.0670(2) 0.0959(3) 0.0282(9) Uani 1 1 d .
C6 C 0.4095(3) -0.3829(3) -0.0006(3) 0.0347(10) Uani 1 1 d .
H6 H 0.3647 -0.4307 0.0029 0.042 Uiso 1 1 calc R
C7 C 0.1935(4) 0.0868(3) 0.0644(4) 0.0407(11) Uani 1 1 d .
H7 H 0.1569 0.1313 0.0191 0.049 Uiso 1 1 calc R
C8 C 0.3159(3) -0.3041(2) 0.1305(3) 0.0279(9) Uani 1 1 d .
C9 C 0.0023(3) -0.3110(2) 0.1693(3) 0.0301(9) Uani 1 1 d .
C10 C 0.2540(3) 0.1058(3) 0.1708(4) 0.0378(10) Uani 1 1 d .
C11 C 0.3953(3) -0.3055(3) 0.0563(3) 0.0304(9) Uani 1 1 d .
C12 C 0.2358(3) -0.1600(2) 0.0525(3) 0.0312(9) Uani 1 1 d .
C13 C 0.2432(4) -0.5175(3) 0.2584(4) 0.0444(12) Uani 1 1 d .
H13 H 0.1847 -0.5549 0.2523 0.053 Uiso 1 1 calc R
C14 C -0.0475(3) -0.4534(3) 0.2247(4) 0.0431(11) Uani 1 1 d .
H14 H -0.0504 -0.4953 0.2804 0.052 Uiso 1 1 calc R
C15 C 0.2344(3) -0.4392(3) 0.1973(3) 0.0356(10) Uani 1 1 d .
H15 H 0.1698 -0.4242 0.1506 0.043 Uiso 1 1 calc R
C16 C 0.1887(3) -0.0004(2) 0.0269(3) 0.0346(10) Uani 1 1 d .
H16 H 0.1497 -0.0143 -0.0448 0.042 Uiso 1 1 calc R
C17 C -0.0880(4) -0.4729(3) 0.1129(4) 0.0523(13) Uani 1 1 d .
H17 H -0.1190 -0.5278 0.0935 0.063 Uiso 1 1 calc R
C18 C 0.4886(3) -0.3909(3) -0.0624(3) 0.0411(11) Uani 1 1 d .
H18 H 0.4965 -0.4434 -0.0999 0.049 Uiso 1 1 calc R
C19 C -0.0364(4) -0.3307(3) 0.0578(4) 0.0425(11) Uani 1 1 d .
H19 H -0.0313 -0.2898 0.0016 0.051 Uiso 1 1 calc R
C20 C 0.3075(3) 0.0411(3) 0.2400(3) 0.0358(10) Uani 1 1 d .
H20 H 0.3478 0.0552 0.3111 0.043 Uiso 1 1 calc R
C21 C 0.4251(4) -0.4848(3) 0.3367(4) 0.0551(14) Uani 1 1 d .
H21 H 0.4894 -0.4999 0.3842 0.066 Uiso 1 1 calc R
C22 C 0.4627(4) -0.2344(3) 0.0498(4) 0.0451(11) Uani 1 1 d .
H22 H 0.4554 -0.1818 0.0874 0.054 Uiso 1 1 calc R
C23 C 0.5551(4) -0.3207(3) -0.0679(4) 0.0530(13) Uani 1 1 d .
H23 H 0.6092 -0.3256 -0.1080 0.064 Uiso 1 1 calc R
C24 C 0.3381(4) -0.5398(3) 0.3278(4) 0.0532(14) Uani 1 1 d .
H24 H 0.3439 -0.5922 0.3690 0.064 Uiso 1 1 calc R
C25 C 0.4164(4) -0.4074(3) 0.2749(3) 0.0439(11) Uani 1 1 d .
H25 H 0.4755 -0.3710 0.2802 0.053 Uiso 1 1 calc R
C26 C 0.5410(4) -0.2427(3) -0.0134(4) 0.0556(13) Uani 1 1 d .
H26 H 0.5849 -0.1948 -0.0191 0.067 Uiso 1 1 calc R
C27 C -0.0834(4) -0.4122(3) 0.0294(4) 0.0545(13) Uani 1 1 d .
H27 H -0.1118 -0.4259 -0.0460 0.065 Uiso 1 1 calc R
N2 N 0.1945(3) -0.22698(19) 0.2262(3) 0.0299(8) Uani 1 1 d .
H2A H 0.2302 -0.2314 0.2947 0.036 Uiso 1 1 calc R
O1 O 0.0462(2) -0.18183(17) 0.3129(2) 0.0438(8) Uani 1 1 d .
O2 O 0.0393(2) -0.15169(16) 0.1101(2) 0.0399(7) Uani 1 1 d .
O3 O 0.2214(2) -0.17411(17) -0.0490(2) 0.0395(7) Uani 1 1 d .
S1 S 0.06568(8) -0.20881(6) 0.20592(9) 0.0310(3) Uani 1 1 d .
Br1 Br 0.25575(4) 0.22344(3) 0.22554(5) 0.0570(2) Uani 1 1 d .

loop_
_atom_site_aniso_label
_atom_site_aniso_U_11
_atom_site_aniso_U_22
_atom_site_aniso_U_33
_atom_site_aniso_U_23
_atom_site_aniso_U_13
_atom_site_aniso_U_12
C1 0.029(2) 0.031(2) 0.026(2) -0.0002(17) 0.0097(18) 0.0062(18)
C2 0.031(2) 0.034(2) 0.032(2) 0.0015(19) 0.0049(19) 0.0027(19)
C3 0.029(2) 0.024(2) 0.026(2) -0.0010(16) 0.0056(17) 0.0006(17)
C4 0.039(2) 0.023(2) 0.042(2) 0.0016(18) 0.017(2) -0.0008(18)
C5 0.033(2) 0.025(2) 0.029(2) 0.0004(17) 0.0125(19) -0.0026(18)
C6 0.033(2) 0.035(2) 0.036(2) -0.0003(19) 0.007(2) -0.0020(19)
C7 0.051(3) 0.031(2) 0.043(3) 0.010(2) 0.018(2) 0.002(2)
C8 0.028(2) 0.029(2) 0.026(2) -0.0032(16) 0.0044(17) -0.0016(17)
C9 0.033(2) 0.023(2) 0.038(2) -0.0005(18) 0.0160(19) 0.0002(17)
C10 0.037(3) 0.026(2) 0.053(3) -0.008(2) 0.017(2) -0.0102(19)
C11 0.030(2) 0.031(2) 0.030(2) 0.0003(18) 0.0045(18) 0.0017(18)
C12 0.032(2) 0.032(2) 0.030(2) -0.0005(18) 0.0092(19) -0.0024(18)
C13 0.063(3) 0.030(2) 0.043(3) 0.004(2) 0.018(2) 0.002(2)
C14 0.051(3) 0.030(2) 0.056(3) 0.009(2) 0.030(2) 0.003(2)
C15 0.044(3) 0.025(2) 0.038(3) -0.0004(18) 0.009(2) 0.0048(19)
C16 0.045(3) 0.031(2) 0.028(2) 0.0056(18) 0.010(2) 0.0002(19)
C17 0.065(4) 0.031(3) 0.063(3) -0.006(2) 0.019(3) -0.009(2)
C18 0.043(3) 0.046(3) 0.036(3) -0.003(2) 0.011(2) 0.008(2)
C19 0.058(3) 0.031(2) 0.039(3) 0.001(2) 0.011(2) -0.001(2)
C20 0.034(2) 0.037(2) 0.037(2) -0.005(2) 0.006(2) -0.006(2)
C21 0.057(3) 0.067(4) 0.042(3) 0.016(3) 0.011(2) 0.023(3)
C22 0.048(3) 0.044(3) 0.049(3) -0.010(2) 0.021(2) -0.007(2)
C23 0.050(3) 0.068(4) 0.049(3) -0.006(3) 0.027(2) -0.005(3)
C24 0.084(4) 0.039(3) 0.045(3) 0.014(2) 0.030(3) 0.027(3)
C25 0.044(3) 0.052(3) 0.036(2) 0.007(2) 0.010(2) 0.013(2)
C26 0.053(3) 0.059(3) 0.059(3) -0.007(3) 0.020(3) -0.011(3)
C27 0.073(4) 0.038(3) 0.047(3) -0.005(2) 0.000(3) -0.008(2)
N2 0.037(2) 0.0288(19) 0.0232(17) 0.0015(14) 0.0055(15) 0.0000(15)
O1 0.054(2) 0.0302(16) 0.0538(19) -0.0090(14) 0.0264(16) 0.0003(14)
O2 0.0374(17) 0.0272(16) 0.0538(19) 0.0109(13) 0.0064(14) 0.0002(13)
O3 0.056(2) 0.0355(17) 0.0256(16) -0.0029(13) 0.0057(14) -0.0006(14)
S1 0.0360(6) 0.0205(5) 0.0394(6) 0.0008(4) 0.0143(5) 0.0017(4)
Br1 0.0679(4) 0.0296(3) 0.0809(4) -0.0133(2) 0.0325(3) -0.0113(2)

loop_
_atom_type_symbol
_atom_type_description
_atom_type_scat_dispersion_real
_atom_type_scat_dispersion_imag
_atom_type_scat_source
C C 0.0033 0.0016 'International Tables Vol C Tables 4.2.6.8 and 6.1.1.4'
H H 0.0000 0.0000 'International Tables Vol C Tables 4.2.6.8 and 6.1.1.4'
N N 0.0061 0.0033 'International Tables Vol C Tables 4.2.6.8 and 6.1.1.4'
O O 0.0106 0.0060 'International Tables Vol C Tables 4.2.6.8 and 6.1.1.4'
S S 0.1246 0.1234 'International Tables Vol C Tables 4.2.6.8 and 6.1.1.4'
Br Br -0.2901 2.4595 'International Tables Vol C Tables 4.2.6.8 and 6.1.1.4'
Br Br -0.2901 2.4595 'International Tables Vol C Tables 4.2.6.8 and 6.1.1.4'

loop_
_geom_angle_atom_site_label_1
_geom_angle_atom_site_label_2
_geom_angle_atom_site_label_3
_geom_angle
C15 C1 C25 118.3(4)
C15 C1 C8 121.3(3)
C25 C1 C8 120.0(4)
C5 C2 C20 120.9(4)
C5 C2 H2 119.5
C20 C2 H2 119.5
C8 C3 N2 122.2(3)
C8 C3 C12 122.1(3)
N2 C3 C12 115.5(3)
C14 C4 C9 118.4(4)
C14 C4 H4 120.8
C9 C4 H4 120.8
C2 C5 C16 119.3(4)
C2 C5 C12 121.6(3)
C16 C5 C12 119.1(3)
C18 C6 C11 121.7(4)
C18 C6 H6 119.1
C11 C6 H6 119.1
C10 C7 C16 118.4(4)
C10 C7 H7 120.8
C16 C7 H7 120.8
C3 C8 C1 122.0(3)
C3 C8 C11 124.0(4)
C1 C8 C11 113.8(3)
C19 C9 C4 121.5(4)
C19 C9 S1 119.6(3)
C4 C9 S1 118.8(3)
C20 C10 C7 121.9(4)
C20 C10 Br1 119.3(3)
C7 C10 Br1 118.8(3)
C6 C11 C22 118.4(4)
C6 C11 C8 119.0(3)
C22 C11 C8 122.3(4)
O3 C12 C5 120.2(3)
O3 C12 C3 120.7(3)
C5 C12 C3 119.1(3)
C24 C13 C15 119.8(4)
C24 C13 H13 120.1
C15 C13 H13 120.1
C17 C14 C4 120.1(4)
C17 C14 H14 119.9
C4 C14 H14 119.9
C1 C15 C13 120.9(4)
C1 C15 H15 119.6
C13 C15 H15 119.6
C7 C16 C5 120.6(4)
C7 C16 H16 119.7
C5 C16 H16 119.7
C27 C17 C14 120.8(4)
C27 C17 H17 119.6
C14 C17 H17 119.6
C23 C18 C6 119.5(4)
C23 C18 H18 120.3
C6 C18 H18 120.3
C9 C19 C27 119.3(4)
C9 C19 H19 120.4
C27 C19 H19 120.4
C10 C20 C2 118.9(4)
C10 C20 H20 120.6
C2 C20 H20 120.6
C24 C21 C25 119.7(5)
C24 C21 H21 120.2
C25 C21 H21 120.2
C26 C22 C11 119.4(4)
C26 C22 H22 120.3
C11 C22 H22 120.3
C18 C23 C26 119.5(4)
C18 C23 H23 120.2
C26 C23 H23 120.2
C13 C24 C21 120.3(4)
C13 C24 H24 119.9
C21 C24 H24 119.9
C21 C25 C1 121.0(5)
C21 C25 H25 119.5
C1 C25 H25 119.5
C23 C26 C22 121.4(4)
C23 C26 H26 119.3
C22 C26 H26 119.3
C17 C27 C19 119.7(4)
C17 C27 H27 120.1
C19 C27 H27 120.1
C3 N2 S1 123.3(3)
C3 N2 H2A 118.3
S1 N2 H2A 118.3
O1 S1 O2 120.28(17)
O1 S1 N2 105.93(17)
O2 S1 N2 106.45(16)
O1 S1 C9 108.63(17)
O2 S1 C9 107.98(18)
N2 S1 C9 106.83(17)

loop_
_geom_bond_atom_site_label_1
_geom_bond_atom_site_label_2
_geom_bond_distance
C1 C15 1.385(5)
C1 C25 1.388(6)
C1 C8 1.488(5)
C2 C5 1.382(5)
C2 C20 1.385(5)
C2 H2 0.9300
C3 C8 1.350(5)
C3 N2 1.421(5)
C3 C12 1.516(5)
C4 C14 1.382(6)
C4 C9 1.390(5)
C4 H4 0.9300
C5 C16 1.393(5)
C5 C12 1.496(5)
C6 C18 1.387(5)
C6 C11 1.388(5)
C6 H6 0.9300
C7 C10 1.386(6)
C7 C16 1.391(5)
C7 H7 0.9300
C8 C11 1.493(5)
C9 C19 1.367(6)
C9 S1 1.759(4)
C10 C20 1.375(6)
C10 Br1 1.896(4)
C11 C22 1.393(6)
C12 O3 1.219(4)
C13 C24 1.371(6)
C13 C15 1.387(5)
C13 H13 0.9300
C14 C17 1.374(6)
C14 H14 0.9300
C15 H15 0.9300
C16 H16 0.9300
C17 C27 1.373(6)
C17 H17 0.9300
C18 C23 1.373(6)
C18 H18 0.9300
C19 C27 1.384(6)
C19 H19 0.9300
C20 H20 0.9300
C21 C24 1.379(7)
C21 C25 1.380(6)
C21 H21 0.9300
C22 C26 1.390(6)
C22 H22 0.9300
C23 C26 1.380(6)
C23 H23 0.9300
C24 H24 0.9300
C25 H25 0.9300
C26 H26 0.9300
C27 H27 0.9300
N2 S1 1.646(3)
N2 H2A 0.8600
O1 S1 1.426(3)
O2 S1 1.427(3)

loop_
_geom_torsion_atom_site_label_1
_geom_torsion_atom_site_label_2
_geom_torsion_atom_site_label_3
_geom_torsion_atom_site_label_4
_geom_torsion
C20 C2 C5 C16 -0.5(6)
C20 C2 C5 C12 178.4(3)
N2 C3 C8 C1 11.4(6)
C12 C3 C8 C1 -173.2(3)
N2 C3 C8 C11 -164.2(3)
C12 C3 C8 C11 11.2(6)
C15 C1 C8 C3 64.9(5)
C25 C1 C8 C3 -122.4(4)
C15 C1 C8 C11 -119.1(4)
C25 C1 C8 C11 53.6(5)
C14 C4 C9 C19 0.0(6)
C14 C4 C9 S1 -176.8(3)
C16 C7 C10 C20 -1.0(6)
C16 C7 C10 Br1 -177.1(3)
C18 C6 C11 C22 0.3(6)
C18 C6 C11 C8 -174.0(4)
C3 C8 C11 C6 -139.3(4)
C1 C8 C11 C6 44.8(5)
C3 C8 C11 C22 46.7(6)
C1 C8 C11 C22 -129.2(4)
C2 C5 C12 O3 -151.7(4)
C16 C5 C12 O3 27.2(5)
C2 C5 C12 C3 27.2(5)
C16 C5 C12 C3 -153.9(4)
C8 C3 C12 O3 47.3(6)
N2 C3 C12 O3 -137.0(4)
C8 C3 C12 C5 -131.6(4)
N2 C3 C12 C5 44.0(5)
C9 C4 C14 C17 -1.0(6)
C25 C1 C15 C13 0.3(6)
C8 C1 C15 C13 173.2(3)
C24 C13 C15 C1 0.3(6)
C10 C7 C16 C5 1.3(6)
C2 C5 C16 C7 -0.6(6)
C12 C5 C16 C7 -179.5(4)
C4 C14 C17 C27 0.7(7)
C11 C6 C18 C23 0.1(6)
C4 C9 C19 C27 1.4(6)
S1 C9 C19 C27 178.1(3)
C7 C10 C20 C2 -0.1(6)
Br1 C10 C20 C2 176.1(3)
C5 C2 C20 C10 0.8(6)
C6 C11 C22 C26 0.4(6)
C8 C11 C22 C26 174.5(4)
C6 C18 C23 C26 -1.1(7)
C15 C13 C24 C21 -0.3(7)
C25 C21 C24 C13 -0.4(7)
C24 C21 C25 C1 1.0(7)
C15 C1 C25 C21 -1.0(6)
C8 C1 C25 C21 -173.9(4)
C18 C23 C26 C22 1.8(8)
C11 C22 C26 C23 -1.5(7)
C14 C17 C27 C19 0.7(7)
C9 C19 C27 C17 -1.7(7)
C8 C3 N2 S1 -129.8(3)
C12 C3 N2 S1 54.5(4)
C3 N2 S1 O1 -165.4(3)
C3 N2 S1 O2 -36.3(3)
C3 N2 S1 C9 78.9(3)
C19 C9 S1 O1 148.1(3)
C4 C9 S1 O1 -35.0(4)
C19 C9 S1 O2 16.2(4)
C4 C9 S1 O2 -167.0(3)
C19 C9 S1 N2 -98.0(4)
C4 C9 S1 N2 78.9(3)
